data_7706047
loop_
_publ_author_name
'Schrage, Briana R.'
'Frisinger, Baylee R.'
'Schmidtke Sobeck, Sarah J.'
'Ziegler, Christopher J.'

_publ_section_title
;
 Lipophilic Re(CO)<sub>3</sub>pyca complexes for Mid-IR imaging
 applications.
;
_journal_issue 3
_journal_name_full 'Dalton transactions (Cambridge, England : 2003)'
_journal_page_first 1069
_journal_page_last 1075
_journal_paper_doi 10.1039/d0dt03743e
_journal_volume 50
_journal_year 2021
_chemical_formula_sum 'C16 H20 Cl N2 O3 Re'
_chemical_formula_weight 509.99
_space_group_crystal_system monoclinic
_space_group_IT_number 14
_space_group_name_Hall '-P 2ybc'
_space_group_name_H-M_alt 'P 1 21/c 1'
_atom_sites_solution_hydrogens geom
_audit_creation_method SHELXL-2016/6
_audit_update_record
;
2020-10-22 deposited with the CCDC.	2020-12-10 downloaded from the CCDC.
;
_cell_angle_alpha 90
_cell_angle_beta 91.480(3)
_cell_angle_gamma 90
_cell_formula_units_Z 4
_cell_length_a 14.1835(10)
_cell_length_b 9.7002(7)
_cell_length_c 12.7862(9)
_cell_measurement_reflns_used 9998
_cell_measurement_temperature 100(2)
_cell_measurement_theta_max 28.35
_cell_measurement_theta_min 2.54
_cell_volume 1758.6(2)
_computing_cell_refinement 'Bruker SAINT'
_computing_data_collection 'Bruker APEX2'
_computing_data_reduction 'Bruker SAINT'
_computing_molecular_graphics 'Bruker SHELXTL'
_computing_publication_material 'Bruker SHELXTL'
_computing_structure_refinement 'SHELXL-2016/6 (Sheldrick, 2016)'
_computing_structure_solution 'SHELXT 2014/5 (Sheldrick, 2014)'
_diffrn_ambient_temperature 100(2)
_diffrn_measured_fraction_theta_full 0.999
_diffrn_measured_fraction_theta_max 0.996
_diffrn_measurement_device_type 'Bruker APEX-II CCD'
_diffrn_measurement_method '\f and \w scans'
_diffrn_radiation_type MoK\a
_diffrn_radiation_wavelength 0.71073
_diffrn_reflns_av_R_equivalents 0.0435
_diffrn_reflns_av_unetI/netI 0.0510
_diffrn_reflns_Laue_measured_fraction_full 0.999
_diffrn_reflns_Laue_measured_fraction_max 0.996
_diffrn_reflns_limit_h_max 13
_diffrn_reflns_limit_h_min -18
_diffrn_reflns_limit_k_max 12
_diffrn_reflns_limit_k_min -12
_diffrn_reflns_limit_l_max 17
_diffrn_reflns_limit_l_min -16
_diffrn_reflns_number 16206
_diffrn_reflns_point_group_measured_fraction_full 0.999
_diffrn_reflns_point_group_measured_fraction_max 0.996
_diffrn_reflns_theta_full 25.242
_diffrn_reflns_theta_max 28.359
_diffrn_reflns_theta_min 1.436
_exptl_absorpt_coefficient_mu 7.076
_exptl_absorpt_correction_T_max 0.7457
_exptl_absorpt_correction_T_min 0.4111
_exptl_absorpt_correction_type multi-scan
_exptl_absorpt_process_details SADABS
_exptl_crystal_colour yellow
_exptl_crystal_density_diffrn 1.926
_exptl_crystal_density_meas ?
_exptl_crystal_density_method 'not measured'
_exptl_crystal_description plate
_exptl_crystal_F_000 984
_exptl_crystal_size_max 0.351
_exptl_crystal_size_mid 0.188
_exptl_crystal_size_min 0.146
_refine_diff_density_max 1.289
_refine_diff_density_min -1.250
_refine_diff_density_rms 0.279
_refine_ls_extinction_method none
_refine_ls_goodness_of_fit_ref 1.071
_refine_ls_hydrogen_treatment constr
_refine_ls_matrix_type full
_refine_ls_number_parameters 209
_refine_ls_number_reflns 4374
_refine_ls_number_restraints 0
_refine_ls_restrained_S_all 1.071
_refine_ls_R_factor_all 0.0397
_refine_ls_R_factor_gt 0.0275
_refine_ls_shift/su_max 0.002
_refine_ls_shift/su_mean 0.000
_refine_ls_structure_factor_coef Fsqd
_refine_ls_weighting_details 'w=1/[\s^2^(Fo^2^)+(0.0395P)^2^] where P=(Fo^2^+2Fc^2^)/3'
_refine_ls_weighting_scheme calc
_refine_ls_wR_factor_gt 0.0619
_refine_ls_wR_factor_ref 0.0810
_reflns_Friedel_coverage 0.000
_reflns_number_gt 3576
_reflns_number_total 4374
_reflns_threshold_expression 'I > 2\s(I)'
_cod_data_source_file d0dt03743e2.cif
_cod_data_source_block 2a
_cod_depositor_comments
;
The following automatic conversions were performed:

data item '_exptl_crystal_density_meas' value 'not measured' was
changed to '?' -- the value is perceived as not measured.

Automatic conversion script
Id: cif_fix_values 7556 2019-12-06 15:28:31Z antanas 

 Adding full bibliography for 7706043--7706049.cif.
;
_cod_original_sg_symbol_H-M 'P 21/c'
_cod_database_code 7706047
_shelx_shelxl_version_number 2016/6
_shelx_space_group_comment
; 
The symmetry employed for this shelxl refinement is uniquely defined 
by the following loop, which should always be used as a source of 
symmetry information in preference to the above space-group names. 
They are only intended as comments. 
;

loop_
_space_group_symop_operation_xyz
'x, y, z'
'-x, y+1/2, -z+1/2'
'-x, -y, -z'
'x, -y-1/2, z-1/2'

loop_
_atom_site_label
_atom_site_type_symbol
_atom_site_fract_x
_atom_site_fract_y
_atom_site_fract_z
_atom_site_U_iso_or_equiv
_atom_site_adp_type
_atom_site_occupancy
_atom_site_site_symmetry_order
_atom_site_calc_flag
_atom_site_refinement_flags_posn
_atom_site_refinement_flags_adp
_atom_site_refinement_flags_occupancy
_atom_site_disorder_assembly
_atom_site_disorder_group
C1 C 0.7043(3) -0.0548(5) 0.7265(3) 0.0203(11) Uani 1 1 d . . . . .
C2 C 0.7554(3) 0.1214(4) 0.5831(4) 0.0168(10) Uani 1 1 d . . . . .
C3 C 0.8052(3) 0.1727(5) 0.7864(3) 0.0180(11) Uani 1 1 d . . . . .
C4 C 0.4911(3) 0.0249(5) 0.6288(3) 0.0176(10) Uani 1 1 d . . . . .
H19 H 0.516713 -0.063010 0.645842 0.021 Uiso 1 1 calc R U . . .
C5 C 0.3987(3) 0.0325(5) 0.5941(3) 0.0201(11) Uani 1 1 d . . . . .
H18 H 0.361625 -0.048766 0.588277 0.024 Uiso 1 1 calc R U . . .
C6 C 0.3597(4) 0.1600(5) 0.5677(3) 0.0225(11) Uani 1 1 d . . . . .
H17 H 0.296304 0.167740 0.542538 0.027 Uiso 1 1 calc R U . . .
C7 C 0.4171(3) 0.2758(5) 0.5795(3) 0.0210(11) Uani 1 1 d . . . . .
H16 H 0.393115 0.364625 0.562252 0.025 Uiso 1 1 calc R U . . .
C8 C 0.5085(3) 0.2611(5) 0.6161(3) 0.0157(10) Uani 1 1 d . . . . .
C9 C 0.5737(4) 0.3769(4) 0.6331(3) 0.0189(10) Uani 1 1 d . . . . .
H20 H 0.555248 0.467962 0.614416 0.023 Uiso 1 1 calc R U . . .
C10 C 0.7228(3) 0.4701(5) 0.6777(3) 0.0206(10) Uani 1 1 d . . . . .
H15 H 0.763618 0.460857 0.741260 0.025 Uiso 1 1 calc R U . . .
H14 H 0.688208 0.558445 0.682189 0.025 Uiso 1 1 calc R U . . .
C11 C 0.7837(3) 0.4709(5) 0.5810(3) 0.0190(10) Uani 1 1 d . . . . .
H13 H 0.826388 0.390184 0.583653 0.023 Uiso 1 1 calc R U . . .
H1 H 0.742453 0.461895 0.517723 0.023 Uiso 1 1 calc R U . . .
C12 C 0.8423(4) 0.6015(5) 0.5723(4) 0.0246(11) Uani 1 1 d . . . . .
H3 H 0.802448 0.681475 0.590081 0.030 Uiso 1 1 calc R U . . .
H2 H 0.894900 0.597220 0.624610 0.030 Uiso 1 1 calc R U . . .
C13 C 0.8825(4) 0.6252(5) 0.4662(4) 0.0287(13) Uani 1 1 d . . . . .
H5 H 0.831419 0.616663 0.412359 0.034 Uiso 1 1 calc R U . . .
H4 H 0.929994 0.553103 0.452519 0.034 Uiso 1 1 calc R U . . .
C14 C 0.9290(4) 0.7687(5) 0.4570(3) 0.0315(13) Uani 1 1 d . . . . .
H6 H 0.886035 0.838586 0.485873 0.038 Uiso 1 1 calc R U . . .
H12 H 0.987781 0.769539 0.500513 0.038 Uiso 1 1 calc R U . . .
C15 C 0.9523(4) 0.8095(6) 0.3481(4) 0.0407(15) Uani 1 1 d . . . . .
H11 H 0.895696 0.796814 0.302156 0.049 Uiso 1 1 calc R U . . .
H7 H 1.002317 0.747901 0.322524 0.049 Uiso 1 1 calc R U . . .
C16 C 0.9851(3) 0.9572(5) 0.3406(4) 0.0271(12) Uani 1 1 d . . . . .
H10 H 0.933618 1.019186 0.359179 0.041 Uiso 1 1 calc R U . . .
H9 H 1.003974 0.976509 0.268836 0.041 Uiso 1 1 calc R U . . .
H8 H 1.039038 0.971770 0.388754 0.041 Uiso 1 1 calc R U . . .
Cl1 Cl 0.59555(9) 0.17058(12) 0.87093(8) 0.0184(3) Uani 1 1 d . . . . .
N1 N 0.5467(3) 0.1358(3) 0.6395(3) 0.0162(9) Uani 1 1 d . . . . .
N2 N 0.6544(3) 0.3540(3) 0.6726(3) 0.0165(9) Uani 1 1 d . . . . .
O1 O 0.7137(3) -0.1725(3) 0.7316(3) 0.0279(8) Uani 1 1 d . . . . .
O2 O 0.7971(2) 0.1051(3) 0.5071(2) 0.0243(8) Uani 1 1 d . . . . .
O3 O 0.8730(2) 0.1945(4) 0.8342(2) 0.0276(8) Uani 1 1 d . . . . .
Re1 Re 0.68825(2) 0.14063(2) 0.70886(2) 0.01394(8) Uani 1 1 d . . . . .

loop_
_atom_site_aniso_label
_atom_site_aniso_U_11
_atom_site_aniso_U_22
_atom_site_aniso_U_33
_atom_site_aniso_U_23
_atom_site_aniso_U_13
_atom_site_aniso_U_12
C1 0.027(3) 0.021(3) 0.013(2) -0.0001(19) -0.0012(19) 0.002(2)
C2 0.019(3) 0.009(2) 0.022(2) -0.0001(18) -0.003(2) -0.0006(19)
C3 0.022(3) 0.017(3) 0.015(2) -0.0023(18) 0.005(2) 0.003(2)
C4 0.026(3) 0.016(2) 0.011(2) -0.0014(18) 0.0033(19) 0.001(2)
C5 0.021(3) 0.025(3) 0.014(2) 0.0004(19) 0.0014(19) -0.006(2)
C6 0.023(3) 0.027(3) 0.017(2) 0.0019(19) -0.004(2) 0.001(2)
C7 0.024(3) 0.022(3) 0.017(2) 0.005(2) 0.005(2) 0.007(2)
C8 0.023(3) 0.014(2) 0.0098(19) 0.0019(17) 0.0038(18) 0.004(2)
C9 0.029(3) 0.013(2) 0.015(2) 0.0033(18) 0.004(2) 0.002(2)
C10 0.027(3) 0.016(3) 0.019(2) -0.0005(19) 0.004(2) -0.006(2)
C11 0.026(3) 0.012(2) 0.020(2) -0.0014(19) 0.003(2) -0.003(2)
C12 0.025(3) 0.022(3) 0.026(3) 0.000(2) 0.001(2) -0.003(2)
C13 0.028(3) 0.037(3) 0.021(3) 0.003(2) 0.000(2) -0.009(2)
C14 0.038(3) 0.030(3) 0.026(3) 0.001(2) -0.006(2) -0.013(3)
C15 0.051(4) 0.037(3) 0.035(3) 0.004(3) 0.006(3) -0.014(3)
C16 0.025(3) 0.024(3) 0.032(3) 0.003(2) -0.003(2) -0.005(2)
Cl1 0.0258(6) 0.0168(6) 0.0129(5) -0.0002(4) 0.0029(5) 0.0003(5)
N1 0.023(2) 0.017(2) 0.0096(18) 0.0004(14) 0.0010(16) -0.0001(16)
N2 0.024(2) 0.012(2) 0.0132(18) -0.0014(14) 0.0052(17) -0.0003(16)
O1 0.040(2) 0.0139(19) 0.0298(19) 0.0021(15) 0.0002(17) 0.0035(17)
O2 0.027(2) 0.027(2) 0.0191(17) -0.0009(15) 0.0052(15) 0.0013(16)
O3 0.027(2) 0.029(2) 0.0265(18) -0.0066(16) -0.0042(16) -0.0024(17)
Re1 0.01836(12) 0.01182(12) 0.01165(11) -0.00039(6) 0.00063(8) 0.00037(7)

loop_
_atom_type_symbol
_atom_type_description
_atom_type_scat_dispersion_real
_atom_type_scat_dispersion_imag
_atom_type_scat_source
C C 0.0033 0.0016 'International Tables Vol C Tables 4.2.6.8 and 6.1.1.4'
H H 0.0000 0.0000 'International Tables Vol C Tables 4.2.6.8 and 6.1.1.4'
N N 0.0061 0.0033 'International Tables Vol C Tables 4.2.6.8 and 6.1.1.4'
O O 0.0106 0.0060 'International Tables Vol C Tables 4.2.6.8 and 6.1.1.4'
Cl Cl 0.1484 0.1585 'International Tables Vol C Tables 4.2.6.8 and 6.1.1.4'
Re Re -1.0185 7.2310 'International Tables Vol C Tables 4.2.6.8 and 6.1.1.4'

loop_
_geom_angle_atom_site_label_1
_geom_angle_atom_site_label_2
_geom_angle_atom_site_label_3
_geom_angle
_geom_angle_site_symmetry_1
_geom_angle_site_symmetry_3
_geom_angle_publ_flag
O1 C1 Re1 176.6(4) . . ?
O2 C2 Re1 177.7(4) . . ?
O3 C3 Re1 177.9(4) . . ?
N1 C4 C5 122.9(4) . . ?
N1 C4 H19 118.5 . . ?
C5 C4 H19 118.5 . . ?
C4 C5 C6 119.7(4) . . ?
C4 C5 H18 120.1 . . ?
C6 C5 H18 120.1 . . ?
C7 C6 C5 117.5(4) . . ?
C7 C6 H17 121.2 . . ?
C5 C6 H17 121.2 . . ?
C8 C7 C6 119.8(4) . . ?
C8 C7 H16 120.1 . . ?
C6 C7 H16 120.1 . . ?
N1 C8 C7 122.3(4) . . ?
N1 C8 C9 114.0(4) . . ?
C7 C8 C9 123.8(4) . . ?
N2 C9 C8 119.1(4) . . ?
N2 C9 H20 120.4 . . ?
C8 C9 H20 120.4 . . ?
N2 C10 C11 110.6(4) . . ?
N2 C10 H15 109.5 . . ?
C11 C10 H15 109.5 . . ?
N2 C10 H14 109.5 . . ?
C11 C10 H14 109.5 . . ?
H15 C10 H14 108.1 . . ?
C12 C11 C10 112.7(4) . . ?
C12 C11 H13 109.1 . . ?
C10 C11 H13 109.1 . . ?
C12 C11 H1 109.1 . . ?
C10 C11 H1 109.1 . . ?
H13 C11 H1 107.8 . . ?
C13 C12 C11 114.5(4) . . ?
C13 C12 H3 108.6 . . ?
C11 C12 H3 108.6 . . ?
C13 C12 H2 108.6 . . ?
C11 C12 H2 108.6 . . ?
H3 C12 H2 107.6 . . ?
C12 C13 C14 112.3(4) . . ?
C12 C13 H5 109.1 . . ?
C14 C13 H5 109.1 . . ?
C12 C13 H4 109.1 . . ?
C14 C13 H4 109.1 . . ?
H5 C13 H4 107.9 . . ?
C15 C14 C13 114.5(4) . . ?
C15 C14 H6 108.6 . . ?
C13 C14 H6 108.6 . . ?
C15 C14 H12 108.6 . . ?
C13 C14 H12 108.6 . . ?
H6 C14 H12 107.6 . . ?
C14 C15 C16 112.8(4) . . ?
C14 C15 H11 109.0 . . ?
C16 C15 H11 109.0 . . ?
C14 C15 H7 109.0 . . ?
C16 C15 H7 109.0 . . ?
H11 C15 H7 107.8 . . ?
C15 C16 H10 109.5 . . ?
C15 C16 H9 109.5 . . ?
H10 C16 H9 109.5 . . ?
C15 C16 H8 109.5 . . ?
H10 C16 H8 109.5 . . ?
H9 C16 H8 109.5 . . ?
C4 N1 C8 117.8(4) . . ?
C4 N1 Re1 126.4(3) . . ?
C8 N1 Re1 115.4(3) . . ?
C9 N2 C10 118.0(4) . . ?
C9 N2 Re1 116.6(3) . . ?
C10 N2 Re1 124.9(3) . . ?
C2 Re1 C1 86.66(18) . . ?
C2 Re1 C3 90.43(18) . . ?
C1 Re1 C3 90.1(2) . . ?
C2 Re1 N2 91.50(16) . . ?
C1 Re1 N2 171.81(16) . . ?
C3 Re1 N2 97.92(18) . . ?
C2 Re1 N1 97.52(17) . . ?
C1 Re1 N1 97.59(16) . . ?
C3 Re1 N1 169.24(17) . . ?
N2 Re1 N1 74.72(14) . . ?
C2 Re1 Cl1 178.01(13) . . ?
C1 Re1 Cl1 94.63(13) . . ?
C3 Re1 Cl1 91.09(13) . . ?
N2 Re1 Cl1 87.01(10) . . ?
N1 Re1 Cl1 80.81(10) . . ?

loop_
_geom_bond_atom_site_label_1
_geom_bond_atom_site_label_2
_geom_bond_distance
_geom_bond_site_symmetry_2
_geom_bond_publ_flag
C1 O1 1.151(6) . ?
C1 Re1 1.922(5) . ?
C2 O2 1.161(6) . ?
C2 Re1 1.899(5) . ?
C3 O3 1.146(5) . ?
C3 Re1 1.936(5) . ?
C4 N1 1.339(5) . ?
C4 C5 1.375(6) . ?
C4 H19 0.9500 . ?
C5 C6 1.393(6) . ?
C5 H18 0.9500 . ?
C6 C7 1.393(6) . ?
C6 H17 0.9500 . ?
C7 C8 1.375(6) . ?
C7 H16 0.9500 . ?
C8 N1 1.360(5) . ?
C8 C9 1.467(6) . ?
C9 N2 1.259(6) . ?
C9 H20 0.9500 . ?
C10 N2 1.487(6) . ?
C10 C11 1.526(6) . ?
C10 H15 0.9900 . ?
C10 H14 0.9900 . ?
C11 C12 1.520(6) . ?
C11 H13 0.9900 . ?
C11 H1 0.9900 . ?
C12 C13 1.502(7) . ?
C12 H3 0.9900 . ?
C12 H2 0.9900 . ?
C13 C14 1.547(6) . ?
C13 H5 0.9900 . ?
C13 H4 0.9900 . ?
C14 C15 1.492(7) . ?
C14 H6 0.9900 . ?
C14 H12 0.9900 . ?
C15 C16 1.511(7) . ?
C15 H11 0.9900 . ?
C15 H7 0.9900 . ?
C16 H10 0.9800 . ?
C16 H9 0.9800 . ?
C16 H8 0.9800 . ?
Cl1 Re1 2.4997(12) . ?
N1 Re1 2.175(4) . ?
N2 Re1 2.172(3) . ?
